data_4340184
loop_
_publ_author_name
'L\"u, Zhengliang'
'Wang, Xinyi'
'Liu, Zhiliang'
'Liao, Fuhui'
'Gao, Song'
'Xiong, Rengen'
'Ma, Hongwei'
'Zhang, Deqing'
'Zhu, Daoben'

_publ_section_title
;
 Tuning the magnetic behavior via dehydration/hydration treatment of a new
 ferrimagnet with the composition of K0.2Mn1.4Cr(CN)6 x 6H2O.
;
_journal_issue 3
_journal_name_full 'Inorganic chemistry'
_journal_page_first 999
_journal_page_last 1004
_journal_paper_doi 10.1021/ic051145f
_journal_volume 45
_journal_year 2006
_chemical_formula_sum 'C17.14 H34.28 Cr2.86 K0.57 Mn4 N17.14 O17.14'
_chemical_formula_weight 1145.62
_chemical_name_systematic
; 

 ? 

;
_space_group_IT_number 225
_symmetry_cell_setting cubic
_symmetry_space_group_name_Hall '-F 4 2 3'
_symmetry_space_group_name_H-M 'F m -3 m'
_atom_sites_solution_hydrogens geom
_atom_sites_solution_primary direct
_atom_sites_solution_secondary difmap
_audit_creation_method SHELXL-97
_cell_angle_alpha 90.00
_cell_angle_beta 90.00
_cell_angle_gamma 90.00
_cell_formula_units_Z 1
_cell_length_a 10.7836(12)
_cell_length_b 10.7836(12)
_cell_length_c 10.7836(12)
_cell_measurement_temperature 293(2)
_cell_measurement_theta_max 33.19
_cell_measurement_theta_min 3.27
_cell_volume 1254.0(2)
_computing_cell_refinement 'Bruker XSCANS'
_computing_data_collection 'Bruker XSCANS'
_computing_data_reduction 'Bruker SHELXTL'
_computing_molecular_graphics 'Bruker SHELXTL ,'
_computing_publication_material 'Bruker SHELXTL'
_computing_structure_refinement 'SHELXL-97 (Sheldrick, 1997)'
_computing_structure_solution 'SHELXS-97 (Sheldrick, 1990)'
_diffrn_ambient_temperature 293(2)
_diffrn_measured_fraction_theta_full 1.000
_diffrn_measured_fraction_theta_max 1.000
_diffrn_radiation_monochromator graphite
_diffrn_radiation_source 'fine-focus sealed tube '
_diffrn_radiation_type MoK\a
_diffrn_radiation_wavelength 0.71073
_diffrn_reflns_av_R_equivalents 0.0218
_diffrn_reflns_av_sigmaI/netI 0.0117
_diffrn_reflns_limit_h_max 16
_diffrn_reflns_limit_h_min -14
_diffrn_reflns_limit_k_max 11
_diffrn_reflns_limit_k_min -16
_diffrn_reflns_limit_l_max 16
_diffrn_reflns_limit_l_min -15
_diffrn_reflns_number 3036
_diffrn_reflns_theta_full 33.19
_diffrn_reflns_theta_max 33.19
_diffrn_reflns_theta_min 3.27
_exptl_absorpt_coefficient_mu 1.688
_exptl_absorpt_correction_type empiral
_exptl_absorpt_process_details sadabs
_exptl_crystal_colour green
_exptl_crystal_density_diffrn 1.517
_exptl_crystal_density_method 'not measured'
_exptl_crystal_description block
_exptl_crystal_F_000 574
_exptl_crystal_size_max 0.20
_exptl_crystal_size_mid 0.20
_exptl_crystal_size_min 0.18
_refine_diff_density_max 0.508
_refine_diff_density_min -0.590
_refine_diff_density_rms 0.109
_refine_ls_extinction_method exti
_refine_ls_goodness_of_fit_ref 1.298
_refine_ls_hydrogen_treatment mixed
_refine_ls_matrix_type full
_refine_ls_number_parameters 13
_refine_ls_number_reflns 162
_refine_ls_number_restraints 0
_refine_ls_restrained_S_all 1.298
_refine_ls_R_factor_all 0.0439
_refine_ls_R_factor_gt 0.0416
_refine_ls_shift/su_max 0.000
_refine_ls_shift/su_mean 0.000
_refine_ls_structure_factor_coef Fsqd
_refine_ls_weighting_details 'calc w=1/[\s^2^(Fo^2^)+(0.0768P)^2^+1.6345P] where P=(Fo^2^+2Fc^2^)/3'
_refine_ls_weighting_scheme calc
_refine_ls_wR_factor_gt 0.1386
_refine_ls_wR_factor_ref 0.1418
_reflns_number_gt 145
_reflns_number_total 162
_reflns_threshold_expression >2sigma(I)
_cod_data_source_file ic051145fsi20051026_053559.cif
_cod_data_source_block 2
_cod_depositor_comments
;
The following automatic conversions were performed:

'_symmetry_cell_setting' value 'Cubic' changed to 'cubic' according
to
/usr/data/users/saulius/automatic-downloads/retrospective/ACS/lib/dictionaries/cif_core.dic
dictionary named 'cif_core.dic' version 2.4.2 from 2011-04-26.

Automatic conversion script
Id: cif_fix_values 2281 2013-09-26 08:29:07Z andrius 
;
_cod_original_sg_symbol_H-M 'Fm-3m '
_cod_database_code 4340184

loop_
_symmetry_equiv_pos_as_xyz
'x, y, z'
'-x, -y, z'
'-x, y, -z'
'x, -y, -z'
'z, x, y'
'z, -x, -y'
'-z, -x, y'
'-z, x, -y'
'y, z, x'
'-y, z, -x'
'y, -z, -x'
'-y, -z, x'
'y, x, -z'
'-y, -x, -z'
'y, -x, z'
'-y, x, z'
'x, z, -y'
'-x, z, y'
'-x, -z, -y'
'x, -z, y'
'z, y, -x'
'z, -y, x'
'-z, y, x'
'-z, -y, -x'
'x, y+1/2, z+1/2'
'-x, -y+1/2, z+1/2'
'-x, y+1/2, -z+1/2'
'x, -y+1/2, -z+1/2'
'z, x+1/2, y+1/2'
'z, -x+1/2, -y+1/2'
'-z, -x+1/2, y+1/2'
'-z, x+1/2, -y+1/2'
'y, z+1/2, x+1/2'
'-y, z+1/2, -x+1/2'
'y, -z+1/2, -x+1/2'
'-y, -z+1/2, x+1/2'
'y, x+1/2, -z+1/2'
'-y, -x+1/2, -z+1/2'
'y, -x+1/2, z+1/2'
'-y, x+1/2, z+1/2'
'x, z+1/2, -y+1/2'
'-x, z+1/2, y+1/2'
'-x, -z+1/2, -y+1/2'
'x, -z+1/2, y+1/2'
'z, y+1/2, -x+1/2'
'z, -y+1/2, x+1/2'
'-z, y+1/2, x+1/2'
'-z, -y+1/2, -x+1/2'
'x+1/2, y, z+1/2'
'-x+1/2, -y, z+1/2'
'-x+1/2, y, -z+1/2'
'x+1/2, -y, -z+1/2'
'z+1/2, x, y+1/2'
'z+1/2, -x, -y+1/2'
'-z+1/2, -x, y+1/2'
'-z+1/2, x, -y+1/2'
'y+1/2, z, x+1/2'
'-y+1/2, z, -x+1/2'
'y+1/2, -z, -x+1/2'
'-y+1/2, -z, x+1/2'
'y+1/2, x, -z+1/2'
'-y+1/2, -x, -z+1/2'
'y+1/2, -x, z+1/2'
'-y+1/2, x, z+1/2'
'x+1/2, z, -y+1/2'
'-x+1/2, z, y+1/2'
'-x+1/2, -z, -y+1/2'
'x+1/2, -z, y+1/2'
'z+1/2, y, -x+1/2'
'z+1/2, -y, x+1/2'
'-z+1/2, y, x+1/2'
'-z+1/2, -y, -x+1/2'
'x+1/2, y+1/2, z'
'-x+1/2, -y+1/2, z'
'-x+1/2, y+1/2, -z'
'x+1/2, -y+1/2, -z'
'z+1/2, x+1/2, y'
'z+1/2, -x+1/2, -y'
'-z+1/2, -x+1/2, y'
'-z+1/2, x+1/2, -y'
'y+1/2, z+1/2, x'
'-y+1/2, z+1/2, -x'
'y+1/2, -z+1/2, -x'
'-y+1/2, -z+1/2, x'
'y+1/2, x+1/2, -z'
'-y+1/2, -x+1/2, -z'
'y+1/2, -x+1/2, z'
'-y+1/2, x+1/2, z'
'x+1/2, z+1/2, -y'
'-x+1/2, z+1/2, y'
'-x+1/2, -z+1/2, -y'
'x+1/2, -z+1/2, y'
'z+1/2, y+1/2, -x'
'z+1/2, -y+1/2, x'
'-z+1/2, y+1/2, x'
'-z+1/2, -y+1/2, -x'
'-x, -y, -z'
'x, y, -z'
'x, -y, z'
'-x, y, z'
'-z, -x, -y'
'-z, x, y'
'z, x, -y'
'z, -x, y'
'-y, -z, -x'
'y, -z, x'
'-y, z, x'
'y, z, -x'
'-y, -x, z'
'y, x, z'
'-y, x, -z'
'y, -x, -z'
'-x, -z, y'
'x, -z, -y'
'x, z, y'
'-x, z, -y'
'-z, -y, x'
'-z, y, -x'
'z, -y, -x'
'z, y, x'
'-x, -y+1/2, -z+1/2'
'x, y+1/2, -z+1/2'
'x, -y+1/2, z+1/2'
'-x, y+1/2, z+1/2'
'-z, -x+1/2, -y+1/2'
'-z, x+1/2, y+1/2'
'z, x+1/2, -y+1/2'
'z, -x+1/2, y+1/2'
'-y, -z+1/2, -x+1/2'
'y, -z+1/2, x+1/2'
'-y, z+1/2, x+1/2'
'y, z+1/2, -x+1/2'
'-y, -x+1/2, z+1/2'
'y, x+1/2, z+1/2'
'-y, x+1/2, -z+1/2'
'y, -x+1/2, -z+1/2'
'-x, -z+1/2, y+1/2'
'x, -z+1/2, -y+1/2'
'x, z+1/2, y+1/2'
'-x, z+1/2, -y+1/2'
'-z, -y+1/2, x+1/2'
'-z, y+1/2, -x+1/2'
'z, -y+1/2, -x+1/2'
'z, y+1/2, x+1/2'
'-x+1/2, -y, -z+1/2'
'x+1/2, y, -z+1/2'
'x+1/2, -y, z+1/2'
'-x+1/2, y, z+1/2'
'-z+1/2, -x, -y+1/2'
'-z+1/2, x, y+1/2'
'z+1/2, x, -y+1/2'
'z+1/2, -x, y+1/2'
'-y+1/2, -z, -x+1/2'
'y+1/2, -z, x+1/2'
'-y+1/2, z, x+1/2'
'y+1/2, z, -x+1/2'
'-y+1/2, -x, z+1/2'
'y+1/2, x, z+1/2'
'-y+1/2, x, -z+1/2'
'y+1/2, -x, -z+1/2'
'-x+1/2, -z, y+1/2'
'x+1/2, -z, -y+1/2'
'x+1/2, z, y+1/2'
'-x+1/2, z, -y+1/2'
'-z+1/2, -y, x+1/2'
'-z+1/2, y, -x+1/2'
'z+1/2, -y, -x+1/2'
'z+1/2, y, x+1/2'
'-x+1/2, -y+1/2, -z'
'x+1/2, y+1/2, -z'
'x+1/2, -y+1/2, z'
'-x+1/2, y+1/2, z'
'-z+1/2, -x+1/2, -y'
'-z+1/2, x+1/2, y'
'z+1/2, x+1/2, -y'
'z+1/2, -x+1/2, y'
'-y+1/2, -z+1/2, -x'
'y+1/2, -z+1/2, x'
'-y+1/2, z+1/2, x'
'y+1/2, z+1/2, -x'
'-y+1/2, -x+1/2, z'
'y+1/2, x+1/2, z'
'-y+1/2, x+1/2, -z'
'y+1/2, -x+1/2, -z'
'-x+1/2, -z+1/2, y'
'x+1/2, -z+1/2, -y'
'x+1/2, z+1/2, y'
'-x+1/2, z+1/2, -y'
'-z+1/2, -y+1/2, x'
'-z+1/2, y+1/2, -x'
'z+1/2, -y+1/2, -x'
'z+1/2, y+1/2, x'

loop_
_atom_site_label
_atom_site_type_symbol
_atom_site_fract_x
_atom_site_fract_y
_atom_site_fract_z
_atom_site_U_iso_or_equiv
_atom_site_adp_type
_atom_site_occupancy
_atom_site_symmetry_multiplicity
_atom_site_calc_flag
_atom_site_refinement_flags
Mn1 Mn 0.0000 0.0000 0.0000 0.0325(5) Uani 1 48 d S
Cr1 Cr 0.5000 0.0000 0.0000 0.0286(5) Uani 0.71 48 d SP
C1 C 0.3088(6) 0.0000 0.0000 0.0424(13) Uani 0.71 8 d SP
N1 N 0.2042(5) 0.0000 0.0000 0.0874(17) Uani 0.71 8 d SP
O1 O 0.2042(5) 0.0000 0.0000 0.0874(17) Uani 0.36 8 d SP
K1 K 0.2500 0.2500 0.2500 0.17(9) Uani 0.07 24 d SP
O2 O 0.184(4) 0.184(4) 0.316(4) 0.32(4) Uani 0.27 6 d SP

loop_
_atom_site_aniso_label
_atom_site_aniso_U_11
_atom_site_aniso_U_22
_atom_site_aniso_U_33
_atom_site_aniso_U_23
_atom_site_aniso_U_13
_atom_site_aniso_U_12
Mn1 0.0325(5) 0.0325(5) 0.0325(5) 0.000 0.000 0.000
Cr1 0.0286(5) 0.0286(5) 0.0286(5) 0.000 0.000 0.000
C1 0.031(3) 0.048(2) 0.048(2) 0.000 0.000 0.000
N1 0.040(3) 0.111(3) 0.111(3) 0.000 0.000 0.000
O1 0.040(3) 0.111(3) 0.111(3) 0.000 0.000 0.000
K1 0.17(9) 0.17(9) 0.17(9) 0.000 0.000 0.000
O2 0.32(4) 0.32(4) 0.32(4) -0.22(6) -0.22(6) 0.22(6)

loop_
_atom_type_symbol
_atom_type_description
_atom_type_scat_dispersion_real
_atom_type_scat_dispersion_imag
_atom_type_scat_source
C C 0.0033 0.0016 'International Tables Vol C Tables 4.2.6.8 and 6.1.1.4'
N N 0.0061 0.0033 'International Tables Vol C Tables 4.2.6.8 and 6.1.1.4'
O O 0.0106 0.0060 'International Tables Vol C Tables 4.2.6.8 and 6.1.1.4'
K K 0.2009 0.2494 'International Tables Vol C Tables 4.2.6.8 and 6.1.1.4'
Cr Cr 0.3209 0.6236 'International Tables Vol C Tables 4.2.6.8 and 6.1.1.4'
Mn Mn 0.3368 0.7283 'International Tables Vol C Tables 4.2.6.8 and 6.1.1.4'
H H 0.0000 0.0000 'International Tables Vol C Tables 4.2.6.8 and 6.1.1.4'

loop_
_geom_angle_atom_site_label_1
_geom_angle_atom_site_label_2
_geom_angle_atom_site_label_3
_geom_angle
_geom_angle_site_symmetry_1
_geom_angle_site_symmetry_3
N1 Mn1 O1 90.0 . 105
N1 Mn1 N1 180.0 . 97
O1 Mn1 N1 90.0 105 97
N1 Mn1 N1 90.0 . 5
O1 Mn1 N1 90.0 105 5
N1 Mn1 N1 90.0 97 5
N1 Mn1 N1 90.0 . 101
O1 Mn1 N1 90.0 105 101
N1 Mn1 N1 90.0 97 101
N1 Mn1 N1 180.0 5 101
N1 Mn1 N1 90.0 . 9
O1 Mn1 N1 180.0 105 9
N1 Mn1 N1 90.0 97 9
N1 Mn1 N1 90.0 5 9
N1 Mn1 N1 90.0 101 9
N1 Mn1 N1 90.0 . 105
O1 Mn1 N1 0.0 105 105
N1 Mn1 N1 90.0 97 105
N1 Mn1 N1 90.0 5 105
N1 Mn1 N1 90.0 101 105
N1 Mn1 N1 180.0 9 105
N1 Mn1 O1 180.0 . 97
O1 Mn1 O1 90.0 105 97
N1 Mn1 O1 0.0 97 97
N1 Mn1 O1 90.0 5 97
N1 Mn1 O1 90.0 101 97
N1 Mn1 O1 90.0 9 97
N1 Mn1 O1 90.0 105 97
N1 Mn1 O1 90.0 . 5
O1 Mn1 O1 90.0 105 5
N1 Mn1 O1 90.0 97 5
N1 Mn1 O1 0.0 5 5
N1 Mn1 O1 180.0 101 5
N1 Mn1 O1 90.0 9 5
N1 Mn1 O1 90.0 105 5
O1 Mn1 O1 90.0 97 5
N1 Mn1 O1 90.0 . 101
O1 Mn1 O1 90.0 105 101
N1 Mn1 O1 90.0 97 101
N1 Mn1 O1 180.0 5 101
N1 Mn1 O1 0.0 101 101
N1 Mn1 O1 90.0 9 101
N1 Mn1 O1 90.0 105 101
O1 Mn1 O1 90.0 97 101
O1 Mn1 O1 180.0 5 101
N1 Mn1 O1 90.0 . 9
O1 Mn1 O1 180.0 105 9
N1 Mn1 O1 90.0 97 9
N1 Mn1 O1 90.0 5 9
N1 Mn1 O1 90.0 101 9
N1 Mn1 O1 0.0 9 9
N1 Mn1 O1 180.0 105 9
O1 Mn1 O1 90.0 97 9
O1 Mn1 O1 90.0 5 9
O1 Mn1 O1 90.0 101 9
C1 Cr1 C1 90.0 57_554 77_545
C1 Cr1 C1 90.0 57_554 97_655
C1 Cr1 C1 90.0 77_545 97_655
C1 Cr1 C1 180.0 57_554 153
C1 Cr1 C1 90.0 77_545 153
C1 Cr1 C1 90.0 97_655 153
C1 Cr1 C1 90.0 57_554 173
C1 Cr1 C1 180.0 77_545 173
C1 Cr1 C1 90.0 97_655 173
C1 Cr1 C1 90.0 153 173
C1 Cr1 C1 90.0 57_554 .
C1 Cr1 C1 90.0 77_545 .
C1 Cr1 C1 180.0 97_655 .
C1 Cr1 C1 90.0 153 .
C1 Cr1 C1 90.0 173 .
N1 C1 Cr1 180.0 . .
C1 N1 Mn1 180.0 . .
O2 K1 O2 109.471(10) 74 28
O2 K1 O2 109.47(2) 74 51
O2 K1 O2 109.471(4) 28 51
O2 K1 O2 109.471(2) 74 .
O2 K1 O2 109.5 28 .
O2 K1 O2 109.471(5) 51 .

loop_
_geom_bond_atom_site_label_1
_geom_bond_atom_site_label_2
_geom_bond_distance
_geom_bond_site_symmetry_2
Mn1 N1 2.202(6) .
Mn1 O1 2.202(6) 105
Mn1 N1 2.202(6) 97
Mn1 N1 2.202(6) 5
Mn1 N1 2.202(6) 101
Mn1 N1 2.202(6) 9
Mn1 N1 2.202(6) 105
Mn1 O1 2.202(6) 97
Mn1 O1 2.202(6) 5
Mn1 O1 2.202(6) 101
Mn1 O1 2.202(6) 9
Cr1 C1 2.062(6) 57_554
Cr1 C1 2.062(6) 77_545
Cr1 C1 2.062(6) 97_655
Cr1 C1 2.062(6) 153
Cr1 C1 2.062(6) 173
Cr1 C1 2.062(6) .
C1 N1 1.128(10) .
K1 O2 1.23(8) 74
K1 O2 1.23(8) 28
K1 O2 1.23(8) 51
K1 O2 1.23(8) .
